data_4100497
_journal_name_full 'Journal of the American Chemical Society'
_journal_paper_doi 10.1021/ja0518171
_journal_year 2005
_chemical_formula_sum 'C40 H32 N2 O'
_chemical_formula_weight 556.68
_space_group_IT_number 2
_symmetry_cell_setting triclinic
_symmetry_space_group_name_Hall '-P 1'
_symmetry_space_group_name_H-M 'P -1'
_cell_angle_alpha 97.780(6)
_cell_angle_beta 103.258(11)
_cell_angle_gamma 99.454(7)
_cell_formula_units_Z 2
_cell_length_a 8.7697(9)
_cell_length_b 9.8373(7)
_cell_length_c 18.649(2)
_cell_measurement_temperature 293(2)
_cell_volume 1519.4(3)
_diffrn_ambient_temperature 293(2)
_exptl_crystal_density_diffrn 1.217
_cod_depositor_comments
;
The following automatic conversions were performed:
'_symmetry_cell_setting' value 'Triclinic' changed to 'triclinic'
according to '/home/saulius/struct/CIF-dictionaries/cif_core.dic'
dictionary named 'cif_core.dic' version 2.4.1 from 2010-06-29.

Automatic conversion script
Id: cif_fix_enum 1527 2010-12-29 10:47:43Z saulius 
;
_cod_database_code 4100497

loop_
_symmetry_equiv_pos_as_xyz
'x, y, z'
'-x, -y, -z'

loop_
_atom_site_label
_atom_site_type_symbol
_atom_site_fract_x
_atom_site_fract_y
_atom_site_fract_z
_atom_site_U_iso_or_equiv
_atom_site_adp_type
_atom_site_occupancy
_atom_site_symmetry_multiplicity
_atom_site_calc_flag
_atom_site_refinement_flags
_atom_site_disorder_assembly
_atom_site_disorder_group
O1 O 0.59025(17) 0.81879(14) 0.35133(7) 0.0543(4) Uani 1 1 d D . .
H1 H 0.590(4) 0.833(3) 0.4000(5) 0.099(10) Uiso 1 1 d D . .
C1 C 0.4833(2) 0.69692(19) 0.32497(10) 0.0447(4) Uani 1 1 d . . .
C2 C 0.4456(2) 0.63789(19) 0.24850(10) 0.0443(4) Uani 1 1 d . . .
C3 C 0.3614(2) 0.4998(2) 0.22839(11) 0.0509(4) Uani 1 1 d . . .
H3A H 0.3460 0.4538 0.1795 0.061 Uiso 1 1 calc R . .
C4 C 0.2994(3) 0.4274(2) 0.27751(13) 0.0592(5) Uani 1 1 d . . .
H4A H 0.2417 0.3359 0.2613 0.071 Uiso 1 1 calc R . .
C5 C 0.3240(3) 0.4923(2) 0.35020(12) 0.0589(5) Uani 1 1 d . . .
H5A H 0.2776 0.4464 0.3828 0.071 Uiso 1 1 calc R . .
C6 C 0.4180(2) 0.6263(2) 0.37561(11) 0.0502(4) Uani 1 1 d . . .
C7 C 0.4536(2) 0.6888(2) 0.45452(11) 0.0562(5) Uani 1 1 d . . .
H7A H 0.4068 0.6397 0.4859 0.067 Uiso 1 1 calc R . .
N7 N 0.5452(2) 0.80705(19) 0.48242(9) 0.0574(4) Uani 1 1 d . . .
C8 C 0.5752(3) 0.8622(3) 0.56224(12) 0.0680(6) Uani 1 1 d . . .
H8A H 0.5365 0.7883 0.5871 0.082 Uiso 1 1 calc R . .
H8B H 0.5168 0.9366 0.5688 0.082 Uiso 1 1 calc R . .
C9 C 0.7498(3) 0.9178(2) 0.59744(11) 0.0571(5) Uani 1 1 d . . .
N10 N 0.8148(3) 0.8637(2) 0.65501(12) 0.0779(6) Uani 1 1 d . . .
C11 C 0.9703(4) 0.9113(4) 0.68664(17) 0.0960(10) Uani 1 1 d . . .
H11A H 1.0163 0.8743 0.7278 0.115 Uiso 1 1 calc R . .
C12 C 1.0665(4) 1.0087(3) 0.66390(15) 0.0891(9) Uani 1 1 d . . .
H12A H 1.1752 1.0359 0.6873 0.107 Uiso 1 1 calc R . .
C13 C 0.9980(4) 1.0651(4) 0.60562(19) 0.1022(10) Uani 1 1 d . . .
H13A H 1.0591 1.1337 0.5884 0.123 Uiso 1 1 calc R . .
C14 C 0.8376(4) 1.0205(3) 0.57202(18) 0.0960(9) Uani 1 1 d . . .
H14A H 0.7888 1.0596 0.5323 0.115 Uiso 1 1 calc R . .
C15 C 0.5186(2) 0.71064(18) 0.19353(9) 0.0423(4) Uani 1 1 d . . .
C16 C 0.6929(2) 0.68806(19) 0.20424(10) 0.0452(4) Uani 1 1 d . . .
C17 C 0.7667(2) 0.6108(2) 0.25352(11) 0.0566(5) Uani 1 1 d . . .
H17A H 0.7109 0.5657 0.2833 0.068 Uiso 1 1 calc R . .
C18 C 0.9241(3) 0.6014(3) 0.25805(14) 0.0699(6) Uani 1 1 d . . .
H18A H 0.9736 0.5491 0.2909 0.084 Uiso 1 1 calc R . .
C19 C 1.0084(3) 0.6682(3) 0.21489(14) 0.0736(6) Uani 1 1 d . . .
H19A H 1.1150 0.6626 0.2195 0.088 Uiso 1 1 calc R . .
C20 C 0.9352(3) 0.7439(3) 0.16444(13) 0.0652(6) Uani 1 1 d . . .
H20A H 0.9914 0.7881 0.1345 0.078 Uiso 1 1 calc R . .
C21 C 0.7770(2) 0.7528(2) 0.15932(11) 0.0515(4) Uani 1 1 d . . .
C22 C 0.5281(2) 0.87170(19) 0.20049(9) 0.0451(4) Uani 1 1 d . . .
C23 C 0.4483(2) 0.9524(2) 0.23915(11) 0.0536(5) Uani 1 1 d . . .
H23A H 0.3810 0.9114 0.2656 0.064 Uiso 1 1 calc R . .
C24 C 0.4690(3) 1.0956(2) 0.23840(12) 0.0676(6) Uani 1 1 d . . .
H24A H 0.4169 1.1504 0.2654 0.081 Uiso 1 1 calc R . .
C25 C 0.5656(3) 1.1565(2) 0.19816(13) 0.0726(6) Uani 1 1 d . . .
H25A H 0.5822 1.2528 0.1996 0.087 Uiso 1 1 calc R . .
C26 C 0.6384(3) 1.0749(2) 0.15543(12) 0.0633(5) Uani 1 1 d . . .
H26A H 0.7005 1.1153 0.1266 0.076 Uiso 1 1 calc R . .
C27 C 0.6180(2) 0.9328(2) 0.15604(10) 0.0513(4) Uani 1 1 d . . .
C28 C 0.4370(2) 0.6615(2) 0.10804(10) 0.0474(4) Uani 1 1 d . . .
C29 C 0.2869(2) 0.5815(2) 0.07356(11) 0.0554(5) Uani 1 1 d . . .
H29A H 0.2204 0.5481 0.1023 0.066 Uiso 1 1 calc R . .
C30 C 0.2348(3) 0.5507(3) -0.00418(12) 0.0662(6) Uani 1 1 d . . .
H30A H 0.1345 0.4945 -0.0270 0.079 Uiso 1 1 calc R . .
C31 C 0.3291(3) 0.6021(3) -0.04748(12) 0.0690(6) Uani 1 1 d . . .
H31A H 0.2949 0.5775 -0.0994 0.083 Uiso 1 1 calc R . .
C32 C 0.4753(3) 0.6905(2) -0.01398(11) 0.0610(5) Uani 1 1 d . . .
H32A H 0.5377 0.7288 -0.0433 0.073 Uiso 1 1 calc R . .
C33 C 0.5286(2) 0.7220(2) 0.06361(10) 0.0507(4) Uani 1 1 d . . .
C34 C 0.6782(2) 0.8281(2) 0.10694(11) 0.0535(5) Uani 1 1 d . . .
H34A H 0.7369 0.8720 0.0744 0.064 Uiso 1 1 calc R . .
C40 C 1.050(2) 1.2215(17) 0.0883(12) 0.150(7) Uani 0.308(8) 1 d PDU A -1
H40A H 1.0109 1.2905 0.0611 0.224 Uiso 0.308(8) 1 calc PR A -1
H40B H 1.1625 1.2515 0.1102 0.224 Uiso 0.308(8) 1 calc PR A -1
H40C H 0.9957 1.2103 0.1271 0.224 Uiso 0.308(8) 1 calc PR A -1
C41 C 1.1283(9) 0.9970(9) 0.0468(4) 0.075(3) Uani 0.308(8) 1 d PGDU A -1
H41A H 1.2174 1.0231 0.0876 0.090 Uiso 0.308(8) 1 calc PR A -1
C42 C 1.1061(13) 0.8721(9) -0.0027(6) 0.093(3) Uani 0.308(8) 1 d PGU A -1
H42A H 1.1803 0.8146 0.0050 0.111 Uiso 0.308(8) 1 calc PR A -1
C43 C 0.9728(15) 0.8331(9) -0.0638(5) 0.107(5) Uani 0.308(8) 1 d PGU A -1
H43A H 0.9580 0.7495 -0.0969 0.128 Uiso 0.308(8) 1 calc PR A -1
C44 C 0.8618(11) 0.9190(12) -0.0753(4) 0.108(4) Uani 0.308(8) 1 d PGU A -1
H44A H 0.7727 0.8930 -0.1161 0.129 Uiso 0.308(8) 1 calc PR A -1
C45 C 0.8840(10) 1.0440(11) -0.0258(6) 0.095(5) Uani 0.308(8) 1 d PGDU A -1
H45A H 0.8098 1.1015 -0.0335 0.114 Uiso 0.308(8) 1 calc PR A -1
C46 C 1.0173(10) 1.0829(7) 0.0353(5) 0.067(3) Uani 0.308(8) 1 d PGU A -1
C40' C 0.890(4) 0.852(4) -0.106(2) 0.145(11) Uiso 0.192(8) 1 d PDU A -2
H40D H 0.9339 0.7692 -0.1069 0.218 Uiso 0.192(8) 1 calc PR A -2
H40E H 0.9123 0.8986 -0.1461 0.218 Uiso 0.192(8) 1 calc PR A -2
H40F H 0.7762 0.8276 -0.1135 0.218 Uiso 0.192(8) 1 calc PR A -2
C41' C 0.895(2) 1.057(2) -0.0235(10) 0.095(8) Uiso 0.192(8) 1 d PGDU A -2
H41B H 0.7994 1.0687 -0.0532 0.114 Uiso 0.192(8) 1 calc PR A -2
C42' C 0.979(2) 1.1581(16) 0.0386(11) 0.093(6) Uiso 0.192(8) 1 d PGU A -2
H42B H 0.9393 1.2378 0.0505 0.112 Uiso 0.192(8) 1 calc PR A -2
C43' C 1.123(2) 1.1404(16) 0.0829(9) 0.096(6) Uiso 0.192(8) 1 d PGU A -2
H43B H 1.1789 1.2082 0.1245 0.116 Uiso 0.192(8) 1 calc PR A -2
C44' C 1.183(2) 1.0213(19) 0.0651(10) 0.101(6) Uiso 0.192(8) 1 d PGU A -2
H44B H 1.2785 1.0095 0.0948 0.121 Uiso 0.192(8) 1 calc PR A -2
C45' C 1.099(3) 0.9200(17) 0.0030(11) 0.079(6) Uiso 0.192(8) 1 d PGDU A -2
H45B H 1.1386 0.8403 -0.0089 0.094 Uiso 0.192(8) 1 calc PR A -2
C46' C 0.955(2) 0.9377(19) -0.0413(9) 0.082(6) Uiso 0.192(8) 1 d PGU A -2
C50 C 0.2139(17) 0.6529(15) 0.6178(7) 0.117(4) Uani 0.378(11) 1 d PDU B -1
H50A H 0.2470 0.7447 0.6077 0.175 Uiso 0.378(11) 1 calc PR B -1
H50B H 0.3041 0.6081 0.6272 0.175 Uiso 0.378(11) 1 calc PR B -1
H50C H 0.1717 0.6605 0.6611 0.175 Uiso 0.378(11) 1 calc PR B -1
C51 C 0.0929(13) 0.4289(11) 0.5271(8) 0.113(5) Uani 0.378(11) 1 d PGDU B -1
H51A H 0.1756 0.3901 0.5514 0.136 Uiso 0.378(11) 1 calc PR B -1
C52 C -0.0249(18) 0.3485(12) 0.4662(9) 0.114(4) Uani 0.378(11) 1 d PGU B -1
H52A H -0.0211 0.2559 0.4498 0.136 Uiso 0.378(11) 1 calc PR B -1
C53 C -0.1485(13) 0.4066(17) 0.4298(7) 0.128(6) Uani 0.378(11) 1 d PGU B -1
H53A H -0.2273 0.3528 0.3891 0.153 Uiso 0.378(11) 1 calc PR B -1
C54 C -0.1543(9) 0.5451(18) 0.4544(6) 0.093(4) Uani 0.378(11) 1 d PGU B -1
H54A H -0.2370 0.5839 0.4300 0.112 Uiso 0.378(11) 1 calc PR B -1
C55 C -0.0365(12) 0.6255(12) 0.5152(6) 0.088(3) Uani 0.378(11) 1 d PGDU B -1
H55A H -0.0404 0.7181 0.5316 0.106 Uiso 0.378(11) 1 calc PR B -1
C56 C 0.0871(9) 0.5674(10) 0.5516(6) 0.082(3) Uani 0.378(11) 1 d PGU B -1
C50' C -0.157(6) 0.304(5) 0.403(3) 0.126(12) Uiso 0.122(11) 1 d PDU B -2
H50D H -0.2121 0.2485 0.4319 0.189 Uiso 0.122(11) 1 calc PR B -2
H50E H -0.0970 0.2482 0.3788 0.189 Uiso 0.122(11) 1 calc PR B -2
H50F H -0.2327 0.3350 0.3668 0.189 Uiso 0.122(11) 1 calc PR B -2
C51' C -0.089(5) 0.561(3) 0.464(2) 0.118(9) Uiso 0.122(11) 1 d PGDU B -2
H51B H -0.1794 0.5731 0.4306 0.141 Uiso 0.122(11) 1 calc PR B -2
C52' C -0.003(5) 0.669(3) 0.523(3) 0.125(9) Uiso 0.122(11) 1 d PGU B -2
H52B H -0.0359 0.7545 0.5275 0.150 Uiso 0.122(11) 1 calc PR B -2
C53' C 0.132(4) 0.651(4) 0.5732(19) 0.107(8) Uiso 0.122(11) 1 d PGU B -2
H53B H 0.1894 0.7233 0.6120 0.128 Uiso 0.122(11) 1 calc PR B -2
C54' C 0.181(3) 0.523(4) 0.5657(18) 0.095(7) Uiso 0.122(11) 1 d PGU B -2
H54B H 0.2711 0.5106 0.5996 0.114 Uiso 0.122(11) 1 calc PR B -2
C55' C 0.095(5) 0.414(3) 0.508(2) 0.111(9) Uiso 0.122(11) 1 d PGDU B -2
H55B H 0.1276 0.3292 0.5027 0.133 Uiso 0.122(11) 1 calc PR B -2
C56' C -0.040(5) 0.433(3) 0.457(2) 0.123(9) Uiso 0.122(11) 1 d PGU B -2

loop_
_atom_site_aniso_label
_atom_site_aniso_U_11
_atom_site_aniso_U_22
_atom_site_aniso_U_33
_atom_site_aniso_U_23
_atom_site_aniso_U_13
_atom_site_aniso_U_12
O1 0.0578(8) 0.0555(7) 0.0462(7) 0.0108(6) 0.0148(6) -0.0014(6)
C1 0.0417(8) 0.0478(9) 0.0494(9) 0.0136(7) 0.0169(7) 0.0117(7)
C2 0.0399(8) 0.0495(9) 0.0486(9) 0.0118(7) 0.0162(7) 0.0142(7)
C3 0.0532(10) 0.0478(10) 0.0527(10) 0.0079(8) 0.0149(8) 0.0124(8)
C4 0.0610(11) 0.0460(10) 0.0720(13) 0.0146(9) 0.0207(10) 0.0059(8)
C5 0.0598(11) 0.0570(11) 0.0675(12) 0.0248(9) 0.0260(9) 0.0086(9)
C6 0.0497(10) 0.0551(10) 0.0518(10) 0.0157(8) 0.0201(8) 0.0126(8)
C7 0.0582(11) 0.0682(13) 0.0515(10) 0.0215(9) 0.0251(9) 0.0141(10)
N7 0.0620(10) 0.0674(11) 0.0468(9) 0.0139(7) 0.0189(7) 0.0147(8)
C8 0.0685(13) 0.0883(16) 0.0495(11) 0.0079(10) 0.0224(10) 0.0161(11)
C9 0.0730(13) 0.0555(11) 0.0443(10) 0.0090(8) 0.0217(9) 0.0085(9)
N10 0.0731(13) 0.0880(14) 0.0725(12) 0.0357(11) 0.0166(10) 0.0014(10)
C11 0.0748(17) 0.125(3) 0.0775(17) 0.0392(17) 0.0053(13) -0.0078(16)
C12 0.0797(16) 0.101(2) 0.0660(14) -0.0005(14) 0.0137(12) -0.0204(15)
C13 0.100(2) 0.092(2) 0.101(2) 0.0291(17) 0.0254(18) -0.0263(17)
C14 0.101(2) 0.096(2) 0.0899(18) 0.0495(16) 0.0203(16) -0.0034(17)
C15 0.0424(9) 0.0464(9) 0.0423(9) 0.0093(7) 0.0155(7) 0.0132(7)
C16 0.0393(9) 0.0516(10) 0.0471(9) 0.0052(7) 0.0154(7) 0.0126(7)
C17 0.0532(11) 0.0670(12) 0.0558(10) 0.0164(9) 0.0161(8) 0.0221(9)
C18 0.0556(12) 0.0881(16) 0.0730(14) 0.0186(12) 0.0156(10) 0.0318(11)
C19 0.0456(11) 0.0968(17) 0.0817(15) 0.0103(13) 0.0186(10) 0.0257(11)
C20 0.0491(11) 0.0819(14) 0.0688(13) 0.0064(11) 0.0292(10) 0.0108(10)
C21 0.0479(10) 0.0581(11) 0.0512(10) 0.0062(8) 0.0202(8) 0.0111(8)
C22 0.0481(9) 0.0475(10) 0.0432(9) 0.0111(7) 0.0134(7) 0.0148(7)
C23 0.0613(11) 0.0593(11) 0.0483(10) 0.0135(8) 0.0195(8) 0.0240(9)
C24 0.0959(16) 0.0607(12) 0.0589(12) 0.0136(9) 0.0273(11) 0.0386(12)
C25 0.1048(18) 0.0527(12) 0.0664(13) 0.0172(10) 0.0243(13) 0.0250(12)
C26 0.0788(14) 0.0565(12) 0.0613(12) 0.0209(9) 0.0257(10) 0.0133(10)
C27 0.0583(10) 0.0523(10) 0.0464(9) 0.0116(8) 0.0165(8) 0.0133(8)
C28 0.0509(10) 0.0521(10) 0.0440(9) 0.0073(7) 0.0154(8) 0.0206(8)
C29 0.0497(10) 0.0644(12) 0.0509(10) 0.0064(8) 0.0101(8) 0.0152(9)
C30 0.0618(12) 0.0747(14) 0.0552(11) 0.0010(10) 0.0038(9) 0.0189(10)
C31 0.0811(15) 0.0807(15) 0.0435(10) 0.0023(10) 0.0072(10) 0.0310(12)
C32 0.0751(13) 0.0708(13) 0.0466(10) 0.0135(9) 0.0226(10) 0.0297(11)
C33 0.0555(10) 0.0576(11) 0.0459(9) 0.0108(8) 0.0187(8) 0.0215(9)
C34 0.0585(11) 0.0592(11) 0.0512(10) 0.0153(8) 0.0271(9) 0.0130(9)
C40 0.162(14) 0.087(10) 0.188(16) -0.031(10) 0.057(12) 0.020(9)
C41 0.097(8) 0.048(5) 0.093(8) 0.008(5) 0.052(6) 0.020(5)
C42 0.122(8) 0.071(6) 0.084(6) 0.005(5) 0.035(6) 0.012(6)
C43 0.139(11) 0.092(9) 0.070(7) -0.002(7) 0.017(7) -0.003(9)
C44 0.093(7) 0.119(10) 0.122(8) 0.043(7) 0.036(7) 0.026(7)
C45 0.086(8) 0.101(10) 0.099(9) 0.039(8) 0.024(6) 0.006(7)
C46 0.057(5) 0.059(5) 0.095(6) 0.033(5) 0.023(4) 0.017(4)
C50 0.109(8) 0.117(8) 0.109(8) 0.031(6) 0.015(6) -0.011(7)
C51 0.145(10) 0.090(7) 0.120(10) 0.018(8) 0.066(9) 0.026(7)
C52 0.122(10) 0.114(8) 0.116(9) 0.038(6) 0.034(8) 0.036(7)
C53 0.143(11) 0.134(11) 0.101(8) 0.016(7) 0.062(9) -0.025(9)
C54 0.113(7) 0.096(8) 0.086(6) 0.019(6) 0.057(6) 0.020(6)
C55 0.085(7) 0.128(8) 0.073(6) 0.050(6) 0.034(6) 0.036(6)
C56 0.083(6) 0.086(6) 0.096(6) 0.038(5) 0.050(5) 0.016(5)

loop_
_geom_bond_atom_site_label_1
_geom_bond_atom_site_label_2
_geom_bond_distance
_geom_bond_site_symmetry_2
_geom_bond_publ_flag
O1 C1 1.349(2) . ?
C1 C2 1.406(3) . ?
C1 C6 1.413(2) . ?
C2 C3 1.392(3) . ?
C2 C15 1.524(2) . ?
C3 C4 1.385(3) . ?
C4 C5 1.370(3) . ?
C5 C6 1.392(3) . ?
C6 C7 1.457(3) . ?
C7 N7 1.268(3) . ?
N7 C8 1.461(3) . ?
C8 C9 1.497(3) . ?
C9 N10 1.317(3) . ?
C9 C14 1.371(3) . ?
N10 C11 1.331(4) . ?
C11 C12 1.349(4) . ?
C12 C13 1.350(5) . ?
C13 C14 1.372(5) . ?
C15 C16 1.552(2) . ?
C15 C22 1.559(2) . ?
C15 C28 1.563(2) . ?
C16 C17 1.385(3) . ?
C16 C21 1.388(3) . ?
C17 C18 1.383(3) . ?
C18 C19 1.372(4) . ?
C19 C20 1.386(4) . ?
C20 C21 1.387(3) . ?
C21 C34 1.508(3) . ?
C22 C23 1.377(3) . ?
C22 C27 1.397(3) . ?
C23 C24 1.393(3) . ?
C24 C25 1.374(4) . ?
C25 C26 1.385(3) . ?
C26 C27 1.381(3) . ?
C27 C34 1.524(3) . ?
C28 C29 1.378(3) . ?
C28 C33 1.403(3) . ?
C29 C30 1.391(3) . ?
C30 C31 1.368(4) . ?
C31 C32 1.382(3) . ?
C32 C33 1.389(3) . ?
C33 C34 1.516(3) . ?
C40 C46 1.515(16) . ?
C41 C42 1.3900 . ?
C41 C46 1.3900 . ?
C42 C43 1.3900 . ?
C43 C44 1.3900 . ?
C44 C45 1.3900 . ?
C45 C46 1.3900 . ?
C40' C46' 1.32(4) . ?
C41' C42' 1.3900 . ?
C41' C46' 1.3900 . ?
C42' C43' 1.3900 . ?
C43' C44' 1.3900 . ?
C44' C45' 1.3900 . ?
C45' C46' 1.3900 . ?
C50 C56 1.501(14) . ?
C51 C52 1.3900 . ?
C51 C56 1.3900 . ?
C52 C53 1.3900 . ?
C53 C54 1.3900 . ?
C54 C55 1.3900 . ?
C55 C56 1.3900 . ?
C50' C56' 1.56(6) . ?
C51' C52' 1.3900 . ?
C51' C56' 1.3900 . ?
C52' C53' 1.3900 . ?
C53' C54' 1.3900 . ?
C54' C55' 1.3900 . ?
C55' C56' 1.3900 . ?
